data_7134317
loop_
_publ_author_name
'Masuda, Ryosuke'
'Yano, Tamaki'
'Kusama, Hiroyuki'

_publ_section_title
;
 Selenoamides with two reactive sites: synthesis, structures, and dual
 reactivity of (selenocarbamoyl)phosphines.
;
_journal_issue 26
_journal_name_full 'Chemical communications (Cambridge, England)'
_journal_page_first 4955
_journal_page_last 4958
_journal_paper_doi 10.1039/d5cc00607d
_journal_volume 61
_journal_year 2025
_chemical_formula_moiety 'C27 H24 N P Se2'
_chemical_formula_sum 'C27 H24 N P Se2'
_chemical_formula_weight 551.36
_chemical_melting_point 442.4
_chemical_name_systematic '(N,N'-dibenzylselenocarbamoyl)(diphenyl)phosphine selenide'
_chemical_properties_physical Air-sensitive,Heat-sensitive
_space_group_crystal_system monoclinic
_space_group_IT_number 15
_space_group_name_Hall '-C 2yc'
_space_group_name_H-M_alt 'C 1 2/c 1'
_atom_sites_solution_hydrogens geom
_atom_sites_solution_primary dual
_audit_creation_date 2025-01-07
_audit_creation_method
;
Olex2 1.5
(compiled 2024.01.12 svn.r2f8d729c for OlexSys, GUI svn.r6928)
;
_audit_update_record
;
2025-02-01 deposited with the CCDC.	2025-03-04 downloaded from the CCDC.
;
_cell_angle_alpha 90
_cell_angle_beta 103.173(3)
_cell_angle_gamma 90
_cell_formula_units_Z 8
_cell_length_a 16.0502(5)
_cell_length_b 10.1153(4)
_cell_length_c 29.8261(10)
_cell_measurement_reflns_used 11813
_cell_measurement_temperature 100.00(10)
_cell_measurement_theta_max 30.7310
_cell_measurement_theta_min 2.4020
_cell_volume 4714.9(3)
_computing_cell_refinement 'CrysAlisPro 1.171.43.107a (Rigaku OD, 2024)'
_computing_data_collection 'CrysAlisPro 1.171.43.107a (Rigaku OD, 2024)'
_computing_data_reduction 'CrysAlisPro 1.171.43.107a (Rigaku OD, 2024)'
_computing_molecular_graphics 'Olex2 1.5 (Dolomanov et al., 2009)'
_computing_publication_material 'Olex2 1.5 (Dolomanov et al., 2009)'
_computing_structure_refinement 'SHELXL 2019/3 (Sheldrick, 2015)'
_computing_structure_solution 'SHELXT 2018/2 (Sheldrick, 2018)'
_diffrn_ambient_environment N~2~
_diffrn_ambient_temperature 100.00(10)
_diffrn_detector 'Hybrid Pixel Array Detector'
_diffrn_detector_area_resol_mean 10.0000
_diffrn_measured_fraction_theta_full 1.000
_diffrn_measured_fraction_theta_max 0.964
_diffrn_measurement_details
;
List of Runs (angles in degrees, time in seconds):

  # Type    Start    End  Width  t~exp~   \w     \q     \k     \f   Frames
#--------------------------------------------------------------------------
  1  \w     13.00  58.00   0.50   78.92    --   20.00  54.00  30.00   90
  2  \w     80.00 106.00   0.50   78.92    --   20.00  54.00  30.00   52
  3  \w    -70.00 -43.00   0.50   78.92    --   20.00  54.00 -90.00   54
  4  \w     61.00 108.00   0.50   78.92    --   20.00  54.00 -90.00   94
  5  \w    -74.00 108.00   0.50   78.92    --   20.00  54.00-150.00  364
  6  \w    -74.00  22.00   0.50   78.92    --   20.00  54.00 150.00  192
  7  \w     62.00 108.00   0.50   78.92    --   20.00  54.00 150.00   92
  8  \w     -9.00  16.00   0.50   78.92    --   20.00  54.00  60.00   50
  9  \w      2.00  27.00   0.50   78.92    --   20.00  54.00-120.00   50
 10  \w     34.00  75.00   0.50   78.92    --   20.00  54.00-120.00   82
 11  \w     76.00 101.00   0.50   78.92    --   20.00  54.00-120.00   50
 12  \w    -73.00 -36.00   0.50   78.92    --   20.00  54.00  30.00   74
;
_diffrn_measurement_device 'two-circle diffractometer'
_diffrn_measurement_device_type 'XtaLAB Mini II'
_diffrn_measurement_method '\w scans'
_diffrn_orient_matrix_type 'CrysAlisPro convention (1999,Acta A55,543-557)'
_diffrn_orient_matrix_UB_11 -0.0401534000
_diffrn_orient_matrix_UB_12 0.0177102000
_diffrn_orient_matrix_UB_13 0.0044032000
_diffrn_orient_matrix_UB_21 0.0150459000
_diffrn_orient_matrix_UB_22 -0.0176474000
_diffrn_orient_matrix_UB_23 0.0234726000
_diffrn_orient_matrix_UB_31 0.0148888000
_diffrn_orient_matrix_UB_32 0.0655086000
_diffrn_orient_matrix_UB_33 0.0051295000
_diffrn_radiation_monochromator graphite
_diffrn_radiation_probe x-ray
_diffrn_radiation_type 'Mo K\a'
_diffrn_radiation_wavelength 0.71073
_diffrn_reflns_av_R_equivalents 0.0263
_diffrn_reflns_av_unetI/netI 0.0315
_diffrn_reflns_Laue_measured_fraction_full 1.000
_diffrn_reflns_Laue_measured_fraction_max 0.964
_diffrn_reflns_limit_h_max 21
_diffrn_reflns_limit_h_min -22
_diffrn_reflns_limit_k_max 13
_diffrn_reflns_limit_k_min -14
_diffrn_reflns_limit_l_max 42
_diffrn_reflns_limit_l_min -41
_diffrn_reflns_number 25289
_diffrn_reflns_point_group_measured_fraction_full 1.000
_diffrn_reflns_point_group_measured_fraction_max 0.964
_diffrn_reflns_theta_full 25.242
_diffrn_reflns_theta_max 30.690
_diffrn_reflns_theta_min 2.398
_diffrn_source 'fine-focus sealed X-ray tube'
_diffrn_source_type 'Rigaku (Mo) X-ray Source'
_exptl_absorpt_coefficient_mu 3.220
_exptl_absorpt_correction_T_max 1.00000
_exptl_absorpt_correction_T_min 0.62654
_exptl_absorpt_correction_type multi-scan
_exptl_absorpt_process_details
;
CrysAlisPro 1.171.43.107a (Rigaku Oxford Diffraction, 2024)
Empirical absorption correction using spherical harmonics,
implemented in SCALE3 ABSPACK scaling algorithm.
;
_exptl_crystal_colour 'clear red'
_exptl_crystal_colour_lustre clear
_exptl_crystal_colour_primary red
_exptl_crystal_density_diffrn 1.553
_exptl_crystal_description block
_exptl_crystal_F_000 2208
_exptl_crystal_recrystallization_method 'Re-crystallisation from solvent: AcOEt/hexane'
_exptl_crystal_size_max 0.22
_exptl_crystal_size_mid 0.2
_exptl_crystal_size_min 0.11
_refine_diff_density_max 0.681
_refine_diff_density_min -0.362
_refine_diff_density_rms 0.068
_refine_ls_extinction_method none
_refine_ls_goodness_of_fit_ref 1.073
_refine_ls_hydrogen_treatment constr
_refine_ls_matrix_type full
_refine_ls_number_parameters 280
_refine_ls_number_reflns 7063
_refine_ls_number_restraints 0
_refine_ls_restrained_S_all 1.073
_refine_ls_R_factor_all 0.0401
_refine_ls_R_factor_gt 0.0280
_refine_ls_shift/su_max 0.004
_refine_ls_shift/su_mean 0.000
_refine_ls_structure_factor_coef Fsqd
_refine_ls_weighting_details 'w=1/[\s^2^(Fo^2^)+(0.0350P)^2^+1.2369P] where P=(Fo^2^+2Fc^2^)/3'
_refine_ls_weighting_scheme calc
_refine_ls_wR_factor_gt 0.0666
_refine_ls_wR_factor_ref 0.0697
_reflns_Friedel_coverage 0.000
_reflns_number_gt 5764
_reflns_number_total 7063
_reflns_threshold_expression 'I > 2\s(I)'
_cod_data_source_file d5cc00607d2.cif
_cod_data_source_block ty_selenocarbamoylphosphine_auto
_cod_depositor_comments 'Adding full bibliography for 7134313--7134320.cif.'
_cod_database_code 7134317
_shelx_shelxl_version_number 2019/3
_shelx_space_group_comment
;
The symmetry employed for this shelxl refinement is uniquely defined
by the following loop, which should always be used as a source of
symmetry information in preference to the above space-group names.
They are only intended as comments.
;
_shelx_estimated_absorpt_t_max 0.718
_shelx_estimated_absorpt_t_min 0.538
_olex2_refinement_description
;
1. Fixed Uiso
 At 1.2 times of:
  All C(H) groups, All C(H,H) groups
2.a Secondary CH2 refined with riding coordinates:
 C006(H00a,H00b), C00C(H00c,H00d)
2.b Aromatic/amide H refined with riding coordinates:
 C007(H007), C00D(H00e), C00E(H00f), C00F(H00g), C00G(H00h), C00H(H00i),
 C00I(H00j), C00J(H00k), C00K(H00l), C00L(H00m), C00M(H00n), C00N(H00o),
 C00O(H00p), C00P(H00q), C00Q(H00r), C00R(H00s), C00S(H00t), C00T(H00u),
 C00U(H00v), C00V(H00w)
;
_olex2_exptl_crystal_mounting_method 'sample loop'
_olex2_submission_original_sample_id TY
_olex2_submission_special_instructions 'No special instructions were received'
_oxdiff_exptl_absorpt_empirical_details
;
Empirical correction (ABSPACK) includes:
- Absorption correction using spherical harmonics
- Frame scaling
;
_oxdiff_exptl_absorpt_empirical_full_max 1.429
_oxdiff_exptl_absorpt_empirical_full_min 0.704

loop_
_space_group_symop_operation_xyz
'x, y, z'
'-x, y, -z+1/2'
'x+1/2, y+1/2, z'
'-x+1/2, y+1/2, -z+1/2'
'-x, -y, -z'
'x, -y, z-1/2'
'-x+1/2, -y+1/2, -z'
'x+1/2, -y+1/2, z-1/2'

loop_
_atom_site_label
_atom_site_type_symbol
_atom_site_fract_x
_atom_site_fract_y
_atom_site_fract_z
_atom_site_U_iso_or_equiv
_atom_site_adp_type
_atom_site_occupancy
_atom_site_site_symmetry_order
_atom_site_calc_flag
_atom_site_refinement_flags_posn
_atom_site_refinement_flags_adp
_atom_site_refinement_flags_occupancy
_atom_site_disorder_assembly
_atom_site_disorder_group
Se01 Se 0.49972(2) 0.10567(2) 0.55660(2) 0.02574(5) Uani 1 1 d . . . . .
Se02 Se 0.49384(2) 0.35497(2) 0.67798(2) 0.02577(5) Uani 1 1 d . . . . .
P003 P 0.55547(2) 0.18570(4) 0.66027(2) 0.01646(8) Uani 1 1 d . . . . .
N004 N 0.63567(8) 0.27355(13) 0.59368(4) 0.0173(3) Uani 1 1 d . . . . .
C005 C 0.66119(9) 0.15351(16) 0.69625(5) 0.0176(3) Uani 1 1 d . . . . .
C006 C 0.68091(10) 0.37428(15) 0.62597(5) 0.0186(3) Uani 1 1 d . . . . .
H00A H 0.743076 0.355528 0.633094 0.022 Uiso 1 1 calc R U . . .
H00B H 0.661313 0.369289 0.655083 0.022 Uiso 1 1 calc R U . . .
C007 C 0.68538(10) 0.21067(17) 0.73963(5) 0.0219(3) Uani 1 1 d . . . . .
H007 H 0.648512 0.272087 0.749513 0.026 Uiso 1 1 calc R U . . .
C008 C 0.71204(10) 0.15419(17) 0.54237(5) 0.0213(3) Uani 1 1 d . . . . .
C009 C 0.57254(9) 0.19663(16) 0.60104(5) 0.0174(3) Uani 1 1 d . . . . .
C00A C 0.50107(10) 0.03213(17) 0.66676(5) 0.0210(3) Uani 1 1 d . . . . .
C00B C 0.66537(11) 0.51143(17) 0.60638(6) 0.0227(3) Uani 1 1 d . . . . .
C00C C 0.65862(10) 0.27242(17) 0.54822(5) 0.0203(3) Uani 1 1 d . . . . .
H00C H 0.690708 0.354049 0.544893 0.024 Uiso 1 1 calc R U . . .
H00D H 0.605572 0.272158 0.523566 0.024 Uiso 1 1 calc R U . . .
C00D C 0.71634(10) 0.06491(17) 0.68155(6) 0.0226(3) Uani 1 1 d . . . . .
H00E H 0.700970 0.027398 0.651601 0.027 Uiso 1 1 calc R U . . .
C00E C 0.68514(12) 0.06929(19) 0.50523(6) 0.0285(4) Uani 1 1 d . . . . .
H00F H 0.632029 0.084605 0.484117 0.034 Uiso 1 1 calc R U . . .
C00F C 0.79341(11) 0.03229(19) 0.71091(7) 0.0295(4) Uani 1 1 d . . . . .
H00G H 0.830693 -0.028636 0.701135 0.035 Uiso 1 1 calc R U . . .
C00G C 0.52722(11) -0.08852(18) 0.65238(6) 0.0275(4) Uani 1 1 d . . . . .
H00H H 0.569629 -0.090974 0.634778 0.033 Uiso 1 1 calc R U . . .
C00H C 0.81676(11) 0.0877(2) 0.75451(7) 0.0334(4) Uani 1 1 d . . . . .
H00I H 0.869340 0.063573 0.774688 0.040 Uiso 1 1 calc R U . . .
C00I C 0.43973(11) 0.0345(2) 0.69321(6) 0.0294(4) Uani 1 1 d . . . . .
H00J H 0.421632 0.116417 0.703351 0.035 Uiso 1 1 calc R U . . .
C00J C 0.76327(12) 0.1782(2) 0.76853(6) 0.0305(4) Uani 1 1 d . . . . .
H00K H 0.779950 0.218205 0.798034 0.037 Uiso 1 1 calc R U . . .
C00K C 0.58520(13) 0.5497(2) 0.58162(7) 0.0377(5) Uani 1 1 d . . . . .
H00L H 0.538942 0.488801 0.575899 0.045 Uiso 1 1 calc R U . . .
C00L C 0.73208(14) 0.60198(19) 0.61428(6) 0.0338(4) Uani 1 1 d . . . . .
H00M H 0.787282 0.576111 0.631098 0.041 Uiso 1 1 calc R U . . .
C00M C 0.78989(12) 0.1302(2) 0.57255(7) 0.0320(4) Uani 1 1 d . . . . .
H00N H 0.809539 0.187857 0.597884 0.038 Uiso 1 1 calc R U . . .
C00N C 0.49178(13) -0.2048(2) 0.66358(7) 0.0361(5) Uani 1 1 d . . . . .
H00O H 0.509015 -0.286996 0.653193 0.043 Uiso 1 1 calc R U . . .
C00O C 0.83962(13) 0.0221(2) 0.56604(8) 0.0415(5) Uani 1 1 d . . . . .
H00P H 0.892469 0.005406 0.587207 0.050 Uiso 1 1 calc R U . . .
C00P C 0.81220(15) -0.0605(2) 0.52896(8) 0.0438(6) Uani 1 1 d . . . . .
H00Q H 0.846523 -0.133361 0.524232 0.053 Uiso 1 1 calc R U . . .
C00Q C 0.43077(13) -0.2017(2) 0.69012(7) 0.0416(5) Uani 1 1 d . . . . .
H00R H 0.406856 -0.281775 0.698115 0.050 Uiso 1 1 calc R U . . .
C00R C 0.40522(13) -0.0831(2) 0.70469(7) 0.0409(5) Uani 1 1 d . . . . .
H00S H 0.363576 -0.081407 0.722775 0.049 Uiso 1 1 calc R U . . .
C00S C 0.73516(14) -0.0374(2) 0.49879(8) 0.0389(5) Uani 1 1 d . . . . .
H00T H 0.716095 -0.094975 0.473351 0.047 Uiso 1 1 calc R U . . .
C00T C 0.7184(2) 0.7302(2) 0.59769(8) 0.0544(7) Uani 1 1 d . . . . .
H00U H 0.764160 0.791980 0.603548 0.065 Uiso 1 1 calc R U . . .
C00U C 0.57334(19) 0.6796(3) 0.56513(8) 0.0595(8) Uani 1 1 d . . . . .
H00V H 0.518499 0.706773 0.548219 0.071 Uiso 1 1 calc R U . . .
C00V C 0.6399(2) 0.7680(2) 0.57308(9) 0.0632(9) Uani 1 1 d . . . . .
H00W H 0.631189 0.855523 0.561417 0.076 Uiso 1 1 calc R U . . .

loop_
_atom_site_aniso_label
_atom_site_aniso_U_11
_atom_site_aniso_U_22
_atom_site_aniso_U_33
_atom_site_aniso_U_23
_atom_site_aniso_U_13
_atom_site_aniso_U_12
Se01 0.02260(9) 0.03327(11) 0.02005(8) -0.00453(7) 0.00214(6) -0.01078(7)
Se02 0.02271(9) 0.02620(10) 0.02964(10) -0.00326(7) 0.00854(7) 0.00774(7)
P003 0.01407(17) 0.0186(2) 0.01745(18) -0.00102(15) 0.00517(13) 0.00001(15)
N004 0.0183(6) 0.0178(7) 0.0159(6) 0.0001(5) 0.0042(5) -0.0016(5)
C005 0.0161(7) 0.0158(8) 0.0212(7) 0.0038(6) 0.0048(5) -0.0016(6)
C006 0.0181(7) 0.0160(8) 0.0201(7) 0.0000(6) 0.0013(6) -0.0023(6)
C007 0.0227(8) 0.0236(9) 0.0200(7) 0.0031(6) 0.0058(6) -0.0024(7)
C008 0.0236(8) 0.0225(8) 0.0208(7) 0.0020(6) 0.0111(6) -0.0035(6)
C009 0.0151(7) 0.0186(8) 0.0183(7) -0.0012(6) 0.0036(5) 0.0014(6)
C00A 0.0163(7) 0.0253(9) 0.0214(7) 0.0017(6) 0.0040(6) -0.0050(6)
C00B 0.0334(9) 0.0166(8) 0.0217(8) 0.0016(6) 0.0136(7) 0.0021(7)
C00C 0.0223(8) 0.0230(8) 0.0168(7) 0.0016(6) 0.0070(6) -0.0028(6)
C00D 0.0198(7) 0.0188(8) 0.0303(8) 0.0003(7) 0.0082(6) -0.0013(6)
C00E 0.0324(9) 0.0276(10) 0.0295(9) -0.0042(7) 0.0154(7) -0.0104(8)
C00F 0.0195(8) 0.0227(9) 0.0478(11) 0.0113(8) 0.0108(7) 0.0036(7)
C00G 0.0272(9) 0.0257(9) 0.0311(9) -0.0007(7) 0.0096(7) -0.0077(7)
C00H 0.0189(8) 0.0364(11) 0.0412(11) 0.0207(9) -0.0009(7) -0.0019(8)
C00I 0.0207(8) 0.0421(11) 0.0270(9) -0.0027(8) 0.0085(7) -0.0085(8)
C00J 0.0284(9) 0.0373(11) 0.0221(8) 0.0082(7) -0.0020(7) -0.0084(8)
C00K 0.0408(11) 0.0381(12) 0.0381(11) 0.0134(9) 0.0172(9) 0.0164(9)
C00L 0.0554(12) 0.0243(9) 0.0258(9) -0.0035(7) 0.0178(8) -0.0119(9)
C00M 0.0271(9) 0.0419(12) 0.0288(9) 0.0008(8) 0.0101(7) 0.0044(8)
C00N 0.0418(11) 0.0267(11) 0.0371(10) 0.0012(8) 0.0031(8) -0.0131(9)
C00O 0.0341(10) 0.0499(14) 0.0466(12) 0.0143(10) 0.0217(9) 0.0155(10)
C00P 0.0536(13) 0.0284(11) 0.0650(15) 0.0099(10) 0.0456(12) 0.0095(10)
C00Q 0.0434(12) 0.0442(13) 0.0348(10) 0.0071(9) 0.0042(9) -0.0280(10)
C00R 0.0315(10) 0.0605(16) 0.0330(10) 0.0031(10) 0.0120(8) -0.0215(10)
C00S 0.0523(13) 0.0273(11) 0.0485(12) -0.0097(9) 0.0356(10) -0.0096(9)
C00T 0.116(2) 0.0185(10) 0.0437(13) -0.0063(9) 0.0493(15) -0.0170(13)
C00U 0.0834(19) 0.0540(16) 0.0512(14) 0.0284(12) 0.0362(14) 0.0492(15)
C00V 0.134(3) 0.0220(11) 0.0545(15) 0.0153(10) 0.0645(18) 0.0242(15)

loop_
_atom_type_symbol
_atom_type_description
_atom_type_scat_dispersion_real
_atom_type_scat_dispersion_imag
_atom_type_scat_source
C C 0.0033 0.0016 'International Tables Vol C Tables 4.2.6.8 and 6.1.1.4'
H H 0.0000 0.0000 'International Tables Vol C Tables 4.2.6.8 and 6.1.1.4'
N N 0.0061 0.0033 'International Tables Vol C Tables 4.2.6.8 and 6.1.1.4'
P P 0.1023 0.0942 'International Tables Vol C Tables 4.2.6.8 and 6.1.1.4'
Se Se -0.0929 2.2259 'International Tables Vol C Tables 4.2.6.8 and 6.1.1.4'

loop_
_geom_angle_atom_site_label_1
_geom_angle_atom_site_label_2
_geom_angle_atom_site_label_3
_geom_angle
_geom_angle_site_symmetry_1
_geom_angle_site_symmetry_3
_geom_angle_publ_flag
C005 P003 Se02 115.23(5) . . ?
C005 P003 C009 104.64(7) . . ?
C009 P003 Se02 111.79(5) . . ?
C00A P003 Se02 113.88(6) . . ?
C00A P003 C005 100.99(7) . . ?
C00A P003 C009 109.41(7) . . ?
C006 N004 C00C 114.47(12) . . ?
C009 N004 C006 125.08(13) . . ?
C009 N004 C00C 120.10(13) . . ?
C007 C005 P003 120.02(12) . . ?
C007 C005 C00D 119.74(15) . . ?
C00D C005 P003 120.12(12) . . ?
N004 C006 H00A 109.3 . . ?
N004 C006 H00B 109.3 . . ?
N004 C006 C00B 111.75(13) . . ?
H00A C006 H00B 107.9 . . ?
C00B C006 H00A 109.3 . . ?
C00B C006 H00B 109.3 . . ?
C005 C007 H007 120.0 . . ?
C00J C007 C005 120.09(16) . . ?
C00J C007 H007 120.0 . . ?
C00E C008 C00C 120.11(15) . . ?
C00M C008 C00C 121.18(16) . . ?
C00M C008 C00E 118.67(17) . . ?
Se01 C009 P003 117.25(8) . . ?
N004 C009 Se01 124.38(11) . . ?
N004 C009 P003 118.34(11) . . ?
C00G C00A P003 122.19(12) . . ?
C00G C00A C00I 119.41(16) . . ?
C00I C00A P003 117.68(14) . . ?
C00K C00B C006 121.13(16) . . ?
C00K C00B C00L 119.54(18) . . ?
C00L C00B C006 119.32(16) . . ?
N004 C00C C008 112.25(13) . . ?
N004 C00C H00C 109.2 . . ?
N004 C00C H00D 109.2 . . ?
C008 C00C H00C 109.2 . . ?
C008 C00C H00D 109.2 . . ?
H00C C00C H00D 107.9 . . ?
C005 C00D H00E 120.2 . . ?
C00F C00D C005 119.55(16) . . ?
C00F C00D H00E 120.2 . . ?
C008 C00E H00F 119.8 . . ?
C00S C00E C008 120.50(19) . . ?
C00S C00E H00F 119.7 . . ?
C00D C00F H00G 119.7 . . ?
C00D C00F C00H 120.59(17) . . ?
C00H C00F H00G 119.7 . . ?
C00A C00G H00H 119.9 . . ?
C00N C00G C00A 120.24(17) . . ?
C00N C00G H00H 119.9 . . ?
C00F C00H H00I 120.1 . . ?
C00J C00H C00F 119.81(16) . . ?
C00J C00H H00I 120.1 . . ?
C00A C00I H00J 120.1 . . ?
C00R C00I C00A 119.83(19) . . ?
C00R C00I H00J 120.1 . . ?
C007 C00J H00K 119.9 . . ?
C00H C00J C007 120.18(17) . . ?
C00H C00J H00K 119.9 . . ?
C00B C00K H00L 120.5 . . ?
C00B C00K C00U 119.0(2) . . ?
C00U C00K H00L 120.5 . . ?
C00B C00L H00M 119.9 . . ?
C00T C00L C00B 120.2(2) . . ?
C00T C00L H00M 119.9 . . ?
C008 C00M H00N 119.7 . . ?
C008 C00M C00O 120.53(19) . . ?
C00O C00M H00N 119.7 . . ?
C00G C00N H00O 120.0 . . ?
C00G C00N C00Q 120.0(2) . . ?
C00Q C00N H00O 120.0 . . ?
C00M C00O H00P 120.0 . . ?
C00P C00O C00M 120.0(2) . . ?
C00P C00O H00P 120.0 . . ?
C00O C00P H00Q 120.0 . . ?
C00S C00P C00O 119.94(19) . . ?
C00S C00P H00Q 120.0 . . ?
C00N C00Q H00R 120.0 . . ?
C00R C00Q C00N 120.03(19) . . ?
C00R C00Q H00R 120.0 . . ?
C00I C00R H00S 119.8 . . ?
C00Q C00R C00I 120.48(18) . . ?
C00Q C00R H00S 119.8 . . ?
C00E C00S H00T 119.8 . . ?
C00P C00S C00E 120.4(2) . . ?
C00P C00S H00T 119.8 . . ?
C00L C00T H00U 119.8 . . ?
C00V C00T C00L 120.5(2) . . ?
C00V C00T H00U 119.8 . . ?
C00K C00U H00V 119.6 . . ?
C00V C00U C00K 120.8(2) . . ?
C00V C00U H00V 119.6 . . ?
C00T C00V C00U 119.9(2) . . ?
C00T C00V H00W 120.0 . . ?
C00U C00V H00W 120.0 . . ?

loop_
_geom_bond_atom_site_label_1
_geom_bond_atom_site_label_2
_geom_bond_distance
_geom_bond_site_symmetry_2
_geom_bond_publ_flag
Se01 C009 1.8065(15) . ?
Se02 P003 2.1041(4) . ?
P003 C005 1.8185(16) . ?
P003 C009 1.8515(15) . ?
P003 C00A 1.8138(17) . ?
N004 C006 1.474(2) . ?
N004 C009 1.3348(19) . ?
N004 C00C 1.4841(19) . ?
C005 C007 1.389(2) . ?
C005 C00D 1.399(2) . ?
C006 H00A 0.9900 . ?
C006 H00B 0.9900 . ?
C006 C00B 1.504(2) . ?
C007 H007 0.9500 . ?
C007 C00J 1.386(2) . ?
C008 C00C 1.505(2) . ?
C008 C00E 1.390(2) . ?
C008 C00M 1.385(3) . ?
C00A C00G 1.390(2) . ?
C00A C00I 1.395(2) . ?
C00B C00K 1.385(3) . ?
C00B C00L 1.388(3) . ?
C00C H00C 0.9900 . ?
C00C H00D 0.9900 . ?
C00D H00E 0.9500 . ?
C00D C00F 1.383(2) . ?
C00E H00F 0.9500 . ?
C00E C00S 1.384(3) . ?
C00F H00G 0.9500 . ?
C00F C00H 1.387(3) . ?
C00G H00H 0.9500 . ?
C00G C00N 1.380(3) . ?
C00H H00I 0.9500 . ?
C00H C00J 1.383(3) . ?
C00I H00J 0.9500 . ?
C00I C00R 1.388(3) . ?
C00J H00K 0.9500 . ?
C00K H00L 0.9500 . ?
C00K C00U 1.400(3) . ?
C00L H00M 0.9500 . ?
C00L C00T 1.388(3) . ?
C00M H00N 0.9500 . ?
C00M C00O 1.393(3) . ?
C00N H00O 0.9500 . ?
C00N C00Q 1.393(3) . ?
C00O H00P 0.9500 . ?
C00O C00P 1.376(3) . ?
C00P H00Q 0.9500 . ?
C00P C00S 1.373(3) . ?
C00Q H00R 0.9500 . ?
C00Q C00R 1.370(3) . ?
C00R H00S 0.9500 . ?
C00S H00T 0.9500 . ?
C00T H00U 0.9500 . ?
C00T C00V 1.360(4) . ?
C00U H00V 0.9500 . ?
C00U C00V 1.372(4) . ?
C00V H00W 0.9500 . ?

loop_
_geom_torsion_atom_site_label_1
_geom_torsion_atom_site_label_2
_geom_torsion_atom_site_label_3
_geom_torsion_atom_site_label_4
_geom_torsion
_geom_torsion_site_symmetry_1
_geom_torsion_site_symmetry_2
_geom_torsion_site_symmetry_3
_geom_torsion_site_symmetry_4
_geom_torsion_publ_flag
Se02 P003 C005 C007 19.53(15) . . . . ?
Se02 P003 C005 C00D -164.39(11) . . . . ?
Se02 P003 C009 Se01 -101.61(8) . . . . ?
Se02 P003 C009 N004 76.47(12) . . . . ?
Se02 P003 C00A C00G 173.36(12) . . . . ?
Se02 P003 C00A C00I -16.42(15) . . . . ?
P003 C005 C007 C00J 174.97(13) . . . . ?
P003 C005 C00D C00F -174.26(13) . . . . ?
P003 C00A C00G C00N 171.07(14) . . . . ?
P003 C00A C00I C00R -170.82(14) . . . . ?
N004 C006 C00B C00K 40.4(2) . . . . ?
N004 C006 C00B C00L -141.25(15) . . . . ?
C005 P003 C009 Se01 133.01(9) . . . . ?
C005 P003 C009 N004 -48.91(14) . . . . ?
C005 P003 C00A C00G -62.51(15) . . . . ?
C005 P003 C00A C00I 107.71(14) . . . . ?
C005 C007 C00J C00H -0.7(3) . . . . ?
C005 C00D C00F C00H -0.7(3) . . . . ?
C006 N004 C009 Se01 163.21(12) . . . . ?
C006 N004 C009 P003 -14.7(2) . . . . ?
C006 N004 C00C C008 107.93(15) . . . . ?
C006 C00B C00K C00U 178.29(17) . . . . ?
C006 C00B C00L C00T -178.06(16) . . . . ?
C007 C005 C00D C00F 1.8(2) . . . . ?
C008 C00E C00S C00P -0.2(3) . . . . ?
C008 C00M C00O C00P 1.1(3) . . . . ?
C009 P003 C005 C007 142.71(13) . . . . ?
C009 P003 C005 C00D -41.21(14) . . . . ?
C009 P003 C00A C00G 47.45(16) . . . . ?
C009 P003 C00A C00I -142.33(13) . . . . ?
C009 N004 C006 C00B -115.21(17) . . . . ?
C009 N004 C00C C008 -78.46(18) . . . . ?
C00A P003 C005 C007 -103.67(14) . . . . ?
C00A P003 C005 C00D 72.41(14) . . . . ?
C00A P003 C009 Se01 25.49(11) . . . . ?
C00A P003 C009 N004 -156.43(12) . . . . ?
C00A C00G C00N C00Q -1.2(3) . . . . ?
C00A C00I C00R C00Q -0.2(3) . . . . ?
C00B C00K C00U C00V 0.3(3) . . . . ?
C00B C00L C00T C00V -0.8(3) . . . . ?
C00C N004 C006 C00B 58.03(17) . . . . ?
C00C N004 C009 Se01 -9.7(2) . . . . ?
C00C N004 C009 P003 172.39(11) . . . . ?
C00C C008 C00E C00S 177.98(15) . . . . ?
C00C C008 C00M C00O -178.41(16) . . . . ?
C00D C005 C007 C00J -1.1(2) . . . . ?
C00D C00F C00H C00J -1.1(3) . . . . ?
C00E C008 C00C N004 123.87(16) . . . . ?
C00E C008 C00M C00O -0.8(3) . . . . ?
C00F C00H C00J C007 1.9(3) . . . . ?
C00G C00A C00I C00R -0.3(3) . . . . ?
C00G C00N C00Q C00R 0.7(3) . . . . ?
C00I C00A C00G C00N 1.0(3) . . . . ?
C00K C00B C00L C00T 0.4(3) . . . . ?
C00K C00U C00V C00T -0.7(3) . . . . ?
C00L C00B C00K C00U -0.1(3) . . . . ?
C00L C00T C00V C00U 1.0(3) . . . . ?
C00M C008 C00C N004 -58.5(2) . . . . ?
C00M C008 C00E C00S 0.3(3) . . . . ?
C00M C00O C00P C00S -1.0(3) . . . . ?
C00N C00Q C00R C00I 0.0(3) . . . . ?
C00O C00P C00S C00E 0.6(3) . . . . ?
